data_4316454
loop_
_publ_author_name
'Olivier B\'enaud'
'Jean-Claude Berthet'
'Pierre Thu\'ery'
'Michel Ephritikhine'

_publ_section_title
;
 The Bis Metallacyclic Anion [U(N{SiMe3}2)(CH2SiMe2N{SiMe3})2]-
;
_journal_name_full 'Inorganic Chemistry'
_journal_page_first 8117
_journal_page_last 8130
_journal_paper_doi 10.1021/ic1012044
_journal_volume 49
_journal_year 2010
_chemical_formula_sum 'C18.83 H54 N3 Na Si6 U'
_chemical_formula_weight 752.21
_space_group_IT_number 14
_symmetry_cell_setting monoclinic
_symmetry_space_group_name_Hall '-P 2ybc'
_symmetry_space_group_name_H-M 'P 1 21/c 1'
_atom_sites_solution_hydrogens geom
_atom_sites_solution_primary direct
_atom_sites_solution_secondary difmap
_audit_creation_method SHELXL-97
_cell_angle_alpha 90.00
_cell_angle_beta 105.402(3)
_cell_angle_gamma 90.00
_cell_formula_units_Z 12
_cell_length_a 31.313(2)
_cell_length_b 15.4638(6)
_cell_length_c 23.0146(16)
_cell_measurement_reflns_used 138401
_cell_measurement_temperature 150(2)
_cell_measurement_theta_max 25.68
_cell_measurement_theta_min 2.92
_cell_volume 10743.9(11)
_computing_cell_refinement 'HKL2000 (Otwinowski & Minor, 1997)'
_computing_data_collection 'COLLECT (Nonius, 1998)'
_computing_data_reduction 'HKL2000 (Otwinowski & Minor, 1997)'
_computing_molecular_graphics 'SHELXTL (Sheldrick, 2008)'
_computing_publication_material 'SHELXTL (Sheldrick, 2008); PLATON (Spek, 2003)'
_computing_structure_refinement 'SHELXL-97 (Sheldrick, 2008)'
_computing_structure_solution 'SHELXS-97 (Sheldrick, 2008)'
_diffrn_ambient_temperature 150(2)
_diffrn_measured_fraction_theta_full 0.963
_diffrn_measured_fraction_theta_max 0.963
_diffrn_measurement_device_type 'Nonius Kappa-CCD area-detector diffractometer'
_diffrn_measurement_method 'two \f and three \w scans with 2\% steps (283 frames)'
_diffrn_radiation_monochromator graphite
_diffrn_radiation_source 'fine-focus sealed tube'
_diffrn_radiation_type MoK\a
_diffrn_radiation_wavelength 0.71073
_diffrn_reflns_av_R_equivalents 0.0730
_diffrn_reflns_av_sigmaI/netI 0.1160
_diffrn_reflns_limit_h_max 38
_diffrn_reflns_limit_h_min -38
_diffrn_reflns_limit_k_max 18
_diffrn_reflns_limit_k_min -15
_diffrn_reflns_limit_l_max 28
_diffrn_reflns_limit_l_min -28
_diffrn_reflns_number 138401
_diffrn_reflns_theta_full 25.68
_diffrn_reflns_theta_max 25.68
_diffrn_reflns_theta_min 2.92
_diffrn_standards_decay_% 0
_diffrn_standards_interval_time 0
_diffrn_standards_number 0
_exptl_absorpt_coefficient_mu 4.756
_exptl_absorpt_correction_T_max 0.909
_exptl_absorpt_correction_T_min 0.836
_exptl_absorpt_correction_type multi-scan
_exptl_absorpt_process_details 'SCALEPACK (Otwinowski & Minor, 1997)'
_exptl_crystal_colour 'translucent light green'
_exptl_crystal_density_diffrn 1.395
_exptl_crystal_density_method 'not measured'
_exptl_crystal_description lath
_exptl_crystal_F_000 4500
_exptl_crystal_size_max 0.27
_exptl_crystal_size_mid 0.05
_exptl_crystal_size_min 0.02
_refine_diff_density_max 0.979
_refine_diff_density_min -1.008
_refine_diff_density_rms 0.143
_refine_ls_extinction_method none
_refine_ls_goodness_of_fit_ref 0.985
_refine_ls_hydrogen_treatment constr
_refine_ls_matrix_type full
_refine_ls_number_parameters 875
_refine_ls_number_reflns 19619
_refine_ls_number_restraints 12
_refine_ls_restrained_S_all 0.984
_refine_ls_R_factor_all 0.1019
_refine_ls_R_factor_gt 0.0513
_refine_ls_shift/su_max 0.001
_refine_ls_shift/su_mean 0.000
_refine_ls_structure_factor_coef Fsqd
_refine_ls_weighting_details 'calc w=1/[\s^2^(Fo^2^)+(0.0299P)^2^] where P=(Fo^2^+2Fc^2^)/3'
_refine_ls_weighting_scheme calc
_refine_ls_wR_factor_gt 0.0778
_refine_ls_wR_factor_ref 0.0872
_reflns_number_gt 12840
_reflns_number_total 19619
_reflns_threshold_expression >2sigma(I)
_cod_data_source_file ic1012044_si_002_01.cif
_cod_data_source_block 2a.0.17n-pentane
_cod_original_sg_symbol_H-M 'P 21/c'
_cod_database_code 4316454

loop_
_symmetry_equiv_pos_as_xyz
'x, y, z'
'-x, y+1/2, -z+1/2'
'-x, -y, -z'
'x, -y-1/2, z-1/2'

loop_
_atom_site_label
_atom_site_type_symbol
_atom_site_fract_x
_atom_site_fract_y
_atom_site_fract_z
_atom_site_U_iso_or_equiv
_atom_site_adp_type
_atom_site_occupancy
_atom_site_symmetry_multiplicity
_atom_site_calc_flag
_atom_site_refinement_flags
_atom_site_disorder_assembly
_atom_site_disorder_group
U1 U 0.286739(9) 0.233637(15) 0.916553(11) 0.02700(8) Uani 1 1 d . . .
U2 U 0.110757(9) 0.608332(16) 0.737135(12) 0.03343(8) Uani 1 1 d . . .
U3 U 0.362912(9) 0.798181(15) 0.769652(11) 0.02855(8) Uani 1 1 d . . .
Na1 Na 0.30729(10) 0.10048(16) 0.80389(12) 0.0435(7) Uani 1 1 d . . .
Na2 Na 0.18722(10) 0.36668(17) 0.87332(12) 0.0451(8) Uani 1 1 d . . .
Na3 Na 0.25588(10) 0.71121(17) 0.70785(12) 0.0445(7) Uani 1 1 d . . .
Si1 Si 0.19483(7) 0.14999(12) 0.88418(8) 0.0347(5) Uani 1 1 d . . .
Si2 Si 0.19586(7) 0.26741(13) 0.99251(9) 0.0371(5) Uani 1 1 d . . .
Si3 Si 0.30382(7) 0.31868(11) 0.80371(8) 0.0297(5) Uani 1 1 d . . .
Si4 Si 0.38981(7) 0.22313(12) 0.86094(8) 0.0324(5) Uani 1 1 d . . .
Si5 Si 0.35694(7) 0.30980(13) 1.04295(9) 0.0408(5) Uani 1 1 d . . .
Si6 Si 0.34363(8) 0.11455(13) 1.04558(9) 0.0454(6) Uani 1 1 d . . .
Si7 Si 0.15294(7) 0.57031(12) 0.87123(9) 0.0379(5) Uani 1 1 d . . .
Si8 Si 0.13201(8) 0.76762(13) 0.85733(10) 0.0501(6) Uani 1 1 d . . .
Si9 Si 0.17383(7) 0.57140(12) 0.65828(9) 0.0353(5) Uani 1 1 d . . .
Si10 Si 0.10013(7) 0.42987(12) 0.63319(9) 0.0407(5) Uani 1 1 d . . .
Si11 Si 0.03234(9) 0.72228(15) 0.62667(11) 0.0610(7) Uani 1 1 d . . .
Si12 Si -0.00046(8) 0.63489(15) 0.72355(11) 0.0570(7) Uani 1 1 d . . .
Si13 Si 0.28379(7) 0.92358(11) 0.73092(8) 0.0316(5) Uani 1 1 d . . .
Si14 Si 0.28545(7) 0.82501(12) 0.61472(8) 0.0348(5) Uani 1 1 d . . .
Si15 Si 0.35801(8) 0.69398(13) 0.88037(9) 0.0473(6) Uani 1 1 d . . .
Si16 Si 0.43559(7) 0.82330(13) 0.91938(9) 0.0377(5) Uani 1 1 d . . .
Si17 Si 0.44069(7) 0.86363(12) 0.69237(9) 0.0376(5) Uani 1 1 d . . .
Si18 Si 0.44217(7) 0.67563(12) 0.72696(9) 0.0382(5) Uani 1 1 d . . .
N1 N 0.21807(18) 0.2321(3) 0.9352(2) 0.0294(13) Uani 1 1 d . . .
N2 N 0.33417(18) 0.2418(3) 0.8549(2) 0.0283(13) Uani 1 1 d . . .
N3 N 0.33374(19) 0.2151(3) 1.0110(2) 0.0345(14) Uani 1 1 d . . .
N4 N 0.13175(19) 0.6627(3) 0.8313(2) 0.0350(15) Uani 1 1 d . . .
N5 N 0.12521(18) 0.5247(3) 0.6641(2) 0.0321(14) Uani 1 1 d . . .
N6 N 0.0415(2) 0.6621(4) 0.6927(3) 0.0490(17) Uani 1 1 d . . .
N7 N 0.30124(19) 0.8391(3) 0.6920(2) 0.0310(14) Uani 1 1 d . . .
N8 N 0.39413(18) 0.7718(3) 0.8669(2) 0.0291(13) Uani 1 1 d . . .
N9 N 0.41940(18) 0.7777(3) 0.7233(2) 0.0317(14) Uani 1 1 d . . .
C1 C 0.2426(2) 0.1176(4) 0.8552(3) 0.0391(19) Uani 1 1 d . . .
H1A H 0.2483 0.0601 0.8633 0.047 Uiso 1 1 d R . .
H1B H 0.2263 0.1217 0.8089 0.047 Uiso 1 1 d R . .
C2 C 0.1498(2) 0.1956(4) 0.8212(3) 0.046(2) Uani 1 1 d . . .
H2A H 0.1233 0.1622 0.8169 0.069 Uiso 1 1 d R . .
H2B H 0.1442 0.2546 0.8301 0.069 Uiso 1 1 d R . .
H2C H 0.1586 0.1933 0.7844 0.069 Uiso 1 1 d R . .
C3 C 0.1722(3) 0.0584(4) 0.9205(3) 0.048(2) Uani 1 1 d . . .
H3A H 0.1956 0.0333 0.9516 0.072 Uiso 1 1 calc R . .
H3B H 0.1600 0.0152 0.8907 0.072 Uiso 1 1 calc R . .
H3C H 0.1494 0.0796 0.9376 0.072 Uiso 1 1 calc R . .
C4 C 0.2085(3) 0.1951(5) 1.0585(3) 0.061(2) Uani 1 1 d . . .
H4A H 0.1890 0.2077 1.0832 0.091 Uiso 1 1 calc R . .
H4B H 0.2386 0.2039 1.0815 0.091 Uiso 1 1 calc R . .
H4C H 0.2046 0.1361 1.0452 0.091 Uiso 1 1 calc R . .
C5 C 0.1342(2) 0.2808(5) 0.9645(3) 0.049(2) Uani 1 1 d . . .
H5A H 0.1276 0.3250 0.9342 0.073 Uiso 1 1 calc R . .
H5B H 0.1224 0.2969 0.9974 0.073 Uiso 1 1 calc R . .
H5C H 0.1212 0.2272 0.9475 0.073 Uiso 1 1 calc R . .
C6 C 0.2193(3) 0.3767(4) 1.0197(3) 0.049(2) Uani 1 1 d . . .
H6A H 0.2503 0.3711 1.0394 0.073 Uiso 1 1 calc R . .
H6B H 0.2042 0.3994 1.0476 0.073 Uiso 1 1 calc R . .
H6C H 0.2154 0.4152 0.9860 0.073 Uiso 1 1 calc R . .
C7 C 0.2612(2) 0.3523(4) 0.8412(3) 0.0385(19) Uani 1 1 d . . .
H7A H 0.2644 0.4086 0.8563 0.046 Uiso 1 1 d R . .
H7B H 0.2298 0.3573 0.8156 0.046 Uiso 1 1 d R . .
C8 C 0.2775(2) 0.2644(4) 0.7305(3) 0.0343(17) Uani 1 1 d . . .
H8A H 0.2847 0.2955 0.6983 0.051 Uiso 1 1 d R . .
H8B H 0.2881 0.2061 0.7313 0.051 Uiso 1 1 d R . .
H8C H 0.2459 0.2640 0.7243 0.051 Uiso 1 1 d R . .
C9 C 0.3376(2) 0.4100(4) 0.7882(3) 0.0409(19) Uani 1 1 d . . .
H9A H 0.3497 0.4419 0.8247 0.061 Uiso 1 1 calc R . .
H9B H 0.3194 0.4475 0.7586 0.061 Uiso 1 1 calc R . .
H9C H 0.3614 0.3880 0.7733 0.061 Uiso 1 1 calc R . .
C10 C 0.4086(3) 0.1275(4) 0.9119(3) 0.050(2) Uani 1 1 d . . .
H10A H 0.4062 0.1410 0.9517 0.074 Uiso 1 1 calc R . .
H10B H 0.4389 0.1144 0.9136 0.074 Uiso 1 1 calc R . .
H10C H 0.3903 0.0785 0.8965 0.074 Uiso 1 1 calc R . .
C11 C 0.4269(2) 0.3168(4) 0.8911(3) 0.0417(19) Uani 1 1 d . . .
H11A H 0.4229 0.3610 0.8607 0.063 Uiso 1 1 calc R . .
H11B H 0.4571 0.2980 0.9019 0.063 Uiso 1 1 calc R . .
H11C H 0.4195 0.3397 0.9260 0.063 Uiso 1 1 calc R . .
C12 C 0.3987(3) 0.1933(4) 0.7857(3) 0.044(2) Uani 1 1 d . . .
H12A H 0.3820 0.1422 0.7707 0.066 Uiso 1 1 calc R . .
H12B H 0.4296 0.1826 0.7902 0.066 Uiso 1 1 calc R . .
H12C H 0.3889 0.2400 0.7578 0.066 Uiso 1 1 calc R . .
C13 C 0.4183(3) 0.3142(6) 1.0591(4) 0.070(3) Uani 1 1 d . . .
H13A H 0.4313 0.2765 1.0922 0.105 Uiso 1 1 calc R . .
H13B H 0.4283 0.3724 1.0693 0.105 Uiso 1 1 calc R . .
H13C H 0.4271 0.2960 1.0241 0.105 Uiso 1 1 calc R . .
C14 C 0.3354(3) 0.4001(4) 0.9874(3) 0.048(2) Uani 1 1 d . . .
H14A H 0.3431 0.3885 0.9505 0.072 Uiso 1 1 calc R . .
H14B H 0.3484 0.4539 1.0040 0.072 Uiso 1 1 calc R . .
H14C H 0.3038 0.4036 0.9796 0.072 Uiso 1 1 calc R . .
C15 C 0.3433(3) 0.3351(5) 1.1149(3) 0.055(2) Uani 1 1 d . . .
H15A H 0.3119 0.3297 1.1094 0.082 Uiso 1 1 calc R . .
H15B H 0.3523 0.3931 1.1270 0.082 Uiso 1 1 calc R . .
H15C H 0.3585 0.2954 1.1456 0.082 Uiso 1 1 calc R . .
C16 C 0.3159(3) 0.0303(4) 0.9891(3) 0.061(3) Uani 1 1 d . . .
H16A H 0.2845 0.0399 0.9778 0.092 Uiso 1 1 calc R . .
H16B H 0.3222 -0.0261 1.0067 0.092 Uiso 1 1 calc R . .
H16C H 0.3269 0.0343 0.9541 0.092 Uiso 1 1 calc R . .
C17 C 0.3217(3) 0.1004(6) 1.1125(4) 0.092(4) Uani 1 1 d . . .
H17A H 0.3288 0.1505 1.1379 0.138 Uiso 1 1 calc R . .
H17B H 0.3349 0.0501 1.1345 0.138 Uiso 1 1 calc R . .
H17C H 0.2901 0.0934 1.0995 0.138 Uiso 1 1 calc R . .
C18 C 0.4038(3) 0.0865(5) 1.0736(3) 0.062(3) Uani 1 1 d . . .
H18A H 0.4183 0.0975 1.0424 0.094 Uiso 1 1 calc R . .
H18B H 0.4068 0.0264 1.0845 0.094 Uiso 1 1 calc R . .
H18C H 0.4172 0.1212 1.1082 0.094 Uiso 1 1 calc R . .
C19 C 0.1381(2) 0.4868(4) 0.8124(3) 0.0361(18) Uani 1 1 d . . .
H19A H 0.1111 0.4466 0.8186 0.043 Uiso 1 1 d R . .
H19B H 0.1615 0.4669 0.7927 0.043 Uiso 1 1 d R . .
C20 C 0.1279(3) 0.5495(5) 0.9358(3) 0.057(2) Uani 1 1 d . . .
H20A H 0.1349 0.5967 0.9638 0.085 Uiso 1 1 calc R . .
H20B H 0.1398 0.4968 0.9557 0.085 Uiso 1 1 calc R . .
H20C H 0.0963 0.5444 0.9207 0.085 Uiso 1 1 calc R . .
C21 C 0.2144(2) 0.5786(4) 0.9021(3) 0.047(2) Uani 1 1 d . . .
H21A H 0.2279 0.5870 0.8695 0.070 Uiso 1 1 calc R . .
H21B H 0.2256 0.5263 0.9232 0.070 Uiso 1 1 calc R . .
H21C H 0.2214 0.6267 0.9293 0.070 Uiso 1 1 calc R . .
C22 C 0.1129(3) 0.8418(5) 0.7908(3) 0.064(3) Uani 1 1 d . . .
H22A H 0.1339 0.8406 0.7671 0.096 Uiso 1 1 calc R . .
H22B H 0.1106 0.8997 0.8047 0.096 Uiso 1 1 calc R . .
H22C H 0.0845 0.8231 0.7666 0.096 Uiso 1 1 calc R . .
C23 C 0.1881(3) 0.8041(5) 0.9010(4) 0.075(3) Uani 1 1 d . . .
H23A H 0.1973 0.7713 0.9376 0.113 Uiso 1 1 calc R . .
H23B H 0.1871 0.8644 0.9105 0.113 Uiso 1 1 calc R . .
H23C H 0.2088 0.7954 0.8773 0.113 Uiso 1 1 calc R . .
C24 C 0.0954(3) 0.7829(6) 0.9086(4) 0.085(3) Uani 1 1 d . . .
H24A H 0.0652 0.7725 0.8867 0.128 Uiso 1 1 calc R . .
H24B H 0.0984 0.8410 0.9238 0.128 Uiso 1 1 calc R . .
H24C H 0.1039 0.7429 0.9416 0.128 Uiso 1 1 calc R . .
C25 C 0.1797(2) 0.6618(4) 0.7113(3) 0.0373(19) Uani 1 1 d . . .
H25A H 0.1788 0.7283 0.6982 0.045 Uiso 1 1 d R . .
H25B H 0.2022 0.6639 0.7578 0.045 Uiso 1 1 d R . .
C26 C 0.2222(3) 0.4969(5) 0.6823(3) 0.051(2) Uani 1 1 d . . .
H26A H 0.2263 0.4815 0.7239 0.076 Uiso 1 1 calc R . .
H26B H 0.2483 0.5253 0.6776 0.076 Uiso 1 1 calc R . .
H26C H 0.2168 0.4457 0.6579 0.076 Uiso 1 1 calc R . .
C27 C 0.1712(3) 0.6047(4) 0.5784(3) 0.054(2) Uani 1 1 d . . .
H27A H 0.1672 0.5544 0.5531 0.081 Uiso 1 1 calc R . .
H27B H 0.1983 0.6331 0.5776 0.081 Uiso 1 1 calc R . .
H27C H 0.1468 0.6436 0.5639 0.081 Uiso 1 1 calc R . .
C28 C 0.1306(3) 0.3342(4) 0.6731(3) 0.058(2) Uani 1 1 d . . .
H28A H 0.1610 0.3367 0.6717 0.087 Uiso 1 1 calc R . .
H28B H 0.1172 0.2821 0.6537 0.087 Uiso 1 1 calc R . .
H28C H 0.1294 0.3344 0.7143 0.087 Uiso 1 1 calc R . .
C29 C 0.0427(3) 0.4237(5) 0.6415(4) 0.063(3) Uani 1 1 d . . .
H29A H 0.0435 0.4265 0.6834 0.095 Uiso 1 1 calc R . .
H29B H 0.0294 0.3703 0.6247 0.095 Uiso 1 1 calc R . .
H29C H 0.0257 0.4713 0.6205 0.095 Uiso 1 1 calc R . .
C30 C 0.0959(3) 0.4207(5) 0.5514(3) 0.057(2) Uani 1 1 d . . .
H30A H 0.0783 0.4675 0.5303 0.086 Uiso 1 1 calc R . .
H30B H 0.0822 0.3667 0.5365 0.086 Uiso 1 1 calc R . .
H30C H 0.1250 0.4232 0.5452 0.086 Uiso 1 1 calc R . .
C31 C 0.0140(3) 0.6508(6) 0.5578(4) 0.096(4) Uani 1 1 d . . .
H31A H 0.0348 0.6045 0.5603 0.144 Uiso 1 1 calc R . .
H31B H 0.0125 0.6844 0.5222 0.144 Uiso 1 1 calc R . .
H31C H -0.0147 0.6272 0.5558 0.144 Uiso 1 1 calc R . .
C32 C 0.0845(3) 0.7754(5) 0.6205(4) 0.067(3) Uani 1 1 d . . .
H32A H 0.0959 0.8116 0.6550 0.101 Uiso 1 1 calc R . .
H32B H 0.0784 0.8099 0.5846 0.101 Uiso 1 1 calc R . .
H32C H 0.1060 0.7319 0.6188 0.101 Uiso 1 1 calc R . .
C33 C -0.0083(3) 0.8132(6) 0.6230(5) 0.099(4) Uani 1 1 d . . .
H33A H -0.0366 0.7898 0.6237 0.149 Uiso 1 1 calc R . .
H33B H -0.0114 0.8454 0.5865 0.149 Uiso 1 1 calc R . .
H33C H 0.0022 0.8508 0.6570 0.149 Uiso 1 1 calc R . .
C34 C 0.0215(3) 0.5546(5) 0.7851(4) 0.075(3) Uani 1 1 d . . .
H34A H 0.0344 0.5067 0.7694 0.112 Uiso 1 1 calc R . .
H34B H -0.0023 0.5343 0.8006 0.112 Uiso 1 1 calc R . .
H34C H 0.0436 0.5817 0.8170 0.112 Uiso 1 1 calc R . .
C35 C -0.0483(3) 0.5824(5) 0.6695(4) 0.074(3) Uani 1 1 d . . .
H35A H -0.0642 0.6247 0.6414 0.111 Uiso 1 1 calc R . .
H35B H -0.0677 0.5580 0.6912 0.111 Uiso 1 1 calc R . .
H35C H -0.0378 0.5375 0.6481 0.111 Uiso 1 1 calc R . .
C36 C -0.0218(3) 0.7289(6) 0.7590(4) 0.081(3) Uani 1 1 d . . .
H36A H 0.0026 0.7581 0.7861 0.121 Uiso 1 1 calc R . .
H36B H -0.0419 0.7084 0.7810 0.121 Uiso 1 1 calc R . .
H36C H -0.0370 0.7683 0.7282 0.121 Uiso 1 1 calc R . .
C37 C 0.3322(2) 0.9404(4) 0.7958(3) 0.0302(17) Uani 1 1 d . . .
H37A H 0.3275 0.9435 0.8386 0.036 Uiso 1 1 d R . .
H37B H 0.3610 0.9846 0.7969 0.036 Uiso 1 1 d R . .
C38 C 0.2676(3) 1.0232(4) 0.6832(3) 0.042(2) Uani 1 1 d . . .
H38A H 0.2385 1.0409 0.6845 0.063 Uiso 1 1 d R . .
H38B H 0.2883 1.0690 0.6982 0.063 Uiso 1 1 d R . .
H38C H 0.2674 1.0102 0.6423 0.063 Uiso 1 1 d R . .
C39 C 0.2354(2) 0.8896(4) 0.7572(3) 0.0378(19) Uani 1 1 d . . .
H39A H 0.2118 0.9307 0.7439 0.057 Uiso 1 1 d R . .
H39B H 0.2255 0.8336 0.7411 0.057 Uiso 1 1 d R . .
H39C H 0.2438 0.8870 0.8004 0.057 Uiso 1 1 d R . .
C40 C 0.2234(2) 0.8262(5) 0.5850(3) 0.049(2) Uani 1 1 d . . .
H40A H 0.2107 0.7877 0.6085 0.073 Uiso 1 1 calc R . .
H40B H 0.2154 0.8077 0.5437 0.073 Uiso 1 1 calc R . .
H40C H 0.2126 0.8838 0.5875 0.073 Uiso 1 1 calc R . .
C41 C 0.3061(3) 0.7158(4) 0.5979(3) 0.050(2) Uani 1 1 d . . .
H41A H 0.3378 0.7134 0.6134 0.074 Uiso 1 1 calc R . .
H41B H 0.2983 0.7067 0.5551 0.074 Uiso 1 1 calc R . .
H41C H 0.2929 0.6715 0.6166 0.074 Uiso 1 1 calc R . .
C42 C 0.3069(3) 0.9098(4) 0.5723(3) 0.046(2) Uani 1 1 d . . .
H42A H 0.2924 0.9637 0.5750 0.069 Uiso 1 1 calc R . .
H42B H 0.3012 0.8930 0.5308 0.069 Uiso 1 1 calc R . .
H42C H 0.3383 0.9163 0.5892 0.069 Uiso 1 1 calc R . .
C43 C 0.3186(2) 0.6849(4) 0.8029(3) 0.0365(18) Uani 1 1 d . . .
H43A H 0.2922 0.7033 0.8175 0.044 Uiso 1 1 d R . .
H43B H 0.3229 0.6282 0.7912 0.044 Uiso 1 1 d R . .
C44 C 0.3271(3) 0.7320(6) 0.9346(4) 0.077(3) Uani 1 1 d . . .
H44A H 0.3471 0.7364 0.9742 0.116 Uiso 1 1 calc R . .
H44B H 0.3040 0.6915 0.9353 0.116 Uiso 1 1 calc R . .
H44C H 0.3143 0.7876 0.9222 0.116 Uiso 1 1 calc R . .
C45 C 0.3874(3) 0.5898(5) 0.9098(4) 0.086(4) Uani 1 1 d . . .
H45A H 0.4033 0.5693 0.8821 0.129 Uiso 1 1 calc R . .
H45B H 0.3661 0.5472 0.9138 0.129 Uiso 1 1 calc R . .
H45C H 0.4079 0.6000 0.9484 0.129 Uiso 1 1 calc R . .
C46 C 0.4663(3) 0.8958(5) 0.8792(3) 0.055(2) Uani 1 1 d . . .
H46A H 0.4780 0.8621 0.8520 0.082 Uiso 1 1 calc R . .
H46B H 0.4901 0.9236 0.9081 0.082 Uiso 1 1 calc R . .
H46C H 0.4464 0.9388 0.8570 0.082 Uiso 1 1 calc R . .
C47 C 0.4137(3) 0.8911(5) 0.9720(3) 0.060(2) Uani 1 1 d . . .
H47A H 0.3905 0.9277 0.9493 0.089 Uiso 1 1 calc R . .
H47B H 0.4372 0.9261 0.9960 0.089 Uiso 1 1 calc R . .
H47C H 0.4022 0.8543 0.9979 0.089 Uiso 1 1 calc R . .
C48 C 0.4756(3) 0.7460(5) 0.9671(3) 0.054(2) Uani 1 1 d . . .
H48A H 0.4615 0.7155 0.9932 0.082 Uiso 1 1 calc R . .
H48B H 0.5007 0.7773 0.9909 0.082 Uiso 1 1 calc R . .
H48C H 0.4854 0.7054 0.9418 0.082 Uiso 1 1 calc R . .
C49 C 0.4317(3) 0.8543(5) 0.6091(3) 0.056(2) Uani 1 1 d . . .
H49A H 0.4532 0.8154 0.6007 0.084 Uiso 1 1 calc R . .
H49B H 0.4349 0.9102 0.5926 0.084 Uiso 1 1 calc R . .
H49C H 0.4025 0.8325 0.5913 0.084 Uiso 1 1 calc R . .
C50 C 0.5017(2) 0.8787(5) 0.7247(3) 0.051(2) Uani 1 1 d . . .
H50A H 0.5080 0.8871 0.7674 0.077 Uiso 1 1 calc R . .
H50B H 0.5113 0.9284 0.7066 0.077 Uiso 1 1 calc R . .
H50C H 0.5171 0.8283 0.7165 0.077 Uiso 1 1 calc R . .
C51 C 0.4127(3) 0.9644(4) 0.7067(3) 0.049(2) Uani 1 1 d . . .
H51A H 0.3813 0.9584 0.6906 0.074 Uiso 1 1 calc R . .
H51B H 0.4231 1.0123 0.6876 0.074 Uiso 1 1 calc R . .
H51C H 0.4194 0.9746 0.7493 0.074 Uiso 1 1 calc R . .
C52 C 0.3994(3) 0.5937(4) 0.7333(4) 0.062(2) Uani 1 1 d . . .
H52A H 0.3920 0.6015 0.7709 0.093 Uiso 1 1 calc R . .
H52B H 0.4110 0.5366 0.7318 0.093 Uiso 1 1 calc R . .
H52C H 0.3733 0.6013 0.7006 0.093 Uiso 1 1 calc R . .
C53 C 0.4611(3) 0.6456(5) 0.6592(3) 0.056(2) Uani 1 1 d . . .
H53A H 0.4362 0.6460 0.6242 0.084 Uiso 1 1 calc R . .
H53B H 0.4739 0.5888 0.6647 0.084 Uiso 1 1 calc R . .
H53C H 0.4828 0.6866 0.6540 0.084 Uiso 1 1 calc R . .
C54 C 0.4904(3) 0.6622(5) 0.7942(3) 0.057(2) Uani 1 1 d . . .
H54A H 0.5121 0.7060 0.7939 0.086 Uiso 1 1 calc R . .
H54B H 0.5033 0.6061 0.7931 0.086 Uiso 1 1 calc R . .
H54C H 0.4806 0.6675 0.8302 0.086 Uiso 1 1 calc R . .
C55 C 0.1362(7) 0.0388(11) 0.6693(7) 0.082(7) Uani 0.50 1 d P . .
H55A H 0.1549 0.0874 0.6844 0.123 Uiso 0.50 1 calc PR . .
H55B H 0.1538 -0.0127 0.6736 0.123 Uiso 0.50 1 calc PR . .
H55C H 0.1145 0.0328 0.6918 0.123 Uiso 0.50 1 calc PR . .
C56 C 0.1165(8) 0.0508(14) 0.6135(10) 0.101(7) Uani 0.50 1 d PU . .
H56A H 0.1226 -0.0005 0.5929 0.121 Uiso 0.50 1 calc PR . .
H56B H 0.1323 0.0977 0.6005 0.121 Uiso 0.50 1 calc PR . .
C57 C 0.0744(10) 0.0674(15) 0.5901(11) 0.114(8) Uani 0.50 1 d PU . .
H57A H 0.0628 0.0382 0.6200 0.137 Uiso 0.50 1 calc PR . .
H57B H 0.0690 0.0268 0.5568 0.137 Uiso 0.50 1 calc PR . .
C58 C 0.0396(8) 0.1217(15) 0.5676(9) 0.094(7) Uani 0.50 1 d P . .
H58A H 0.0460 0.1694 0.5959 0.113 Uiso 0.50 1 calc PR . .
H58B H 0.0463 0.1437 0.5315 0.113 Uiso 0.50 1 calc PR . .
C59 C -0.0007(6) 0.1206(13) 0.5529(8) 0.072(6) Uani 0.50 1 d P . .
H59A H -0.0111 0.1076 0.5107 0.109 Uiso 0.50 1 calc PR . .
H59B H -0.0117 0.1762 0.5607 0.109 Uiso 0.50 1 calc PR . .
H59C H -0.0110 0.0773 0.5757 0.109 Uiso 0.50 1 calc PR . .

loop_
_atom_site_aniso_label
_atom_site_aniso_U_11
_atom_site_aniso_U_22
_atom_site_aniso_U_33
_atom_site_aniso_U_23
_atom_site_aniso_U_13
_atom_site_aniso_U_12
U1 0.02899(17) 0.02741(15) 0.02443(14) -0.00054(11) 0.00681(12) 0.00045(12)
U2 0.02955(18) 0.03235(16) 0.03681(17) -0.00064(12) 0.00604(13) 0.00219(12)
U3 0.02983(17) 0.02833(15) 0.02735(15) 0.00133(11) 0.00735(12) -0.00008(12)
Na1 0.046(2) 0.0340(16) 0.0509(18) -0.0129(13) 0.0134(15) -0.0018(14)
Na2 0.045(2) 0.0462(17) 0.0482(18) 0.0083(13) 0.0193(15) 0.0159(14)
Na3 0.0397(19) 0.0503(17) 0.0409(17) 0.0061(13) 0.0063(14) -0.0135(14)
Si1 0.0316(13) 0.0379(12) 0.0345(12) -0.0011(9) 0.0084(10) -0.0062(10)
Si2 0.0319(13) 0.0468(12) 0.0343(12) 0.0009(10) 0.0119(10) 0.0000(10)
Si3 0.0343(13) 0.0283(11) 0.0274(11) 0.0003(8) 0.0101(9) 0.0017(9)
Si4 0.0313(13) 0.0348(11) 0.0314(11) -0.0009(9) 0.0089(9) 0.0007(9)
Si5 0.0351(14) 0.0574(14) 0.0287(11) -0.0073(10) 0.0065(10) -0.0001(11)
Si6 0.0497(16) 0.0525(14) 0.0362(12) 0.0112(10) 0.0153(11) 0.0182(12)
Si7 0.0373(14) 0.0370(12) 0.0388(12) -0.0023(9) 0.0092(10) 0.0039(10)
Si8 0.0601(18) 0.0360(12) 0.0504(14) -0.0081(10) 0.0080(12) 0.0059(11)
Si9 0.0345(14) 0.0372(12) 0.0345(12) -0.0022(9) 0.0094(10) -0.0003(10)
Si10 0.0401(15) 0.0350(12) 0.0466(13) -0.0059(10) 0.0105(11) -0.0058(10)
Si11 0.0475(17) 0.0552(15) 0.0659(17) 0.0061(12) -0.0100(13) 0.0074(13)
Si12 0.0326(15) 0.0584(15) 0.0779(18) -0.0112(13) 0.0108(13) 0.0072(12)
Si13 0.0358(13) 0.0260(10) 0.0328(11) -0.0002(8) 0.0088(10) 0.0011(9)
Si14 0.0415(14) 0.0344(11) 0.0267(11) 0.0009(9) 0.0058(10) -0.0017(10)
Si15 0.0588(17) 0.0477(13) 0.0314(12) 0.0100(10) 0.0051(11) -0.0145(12)
Si16 0.0362(14) 0.0432(12) 0.0328(12) -0.0020(9) 0.0074(10) 0.0017(10)
Si17 0.0405(14) 0.0356(12) 0.0399(12) 0.0003(9) 0.0162(11) -0.0012(10)
Si18 0.0387(14) 0.0350(12) 0.0416(13) -0.0049(9) 0.0118(10) 0.0024(10)
N1 0.032(4) 0.027(3) 0.026(3) 0.001(2) 0.003(3) 0.000(3)
N2 0.035(4) 0.025(3) 0.023(3) -0.002(2) 0.006(3) 0.007(3)
N3 0.032(4) 0.041(3) 0.030(3) 0.002(3) 0.007(3) 0.009(3)
N4 0.040(4) 0.026(3) 0.037(3) 0.000(3) 0.008(3) 0.007(3)
N5 0.025(4) 0.033(3) 0.034(3) 0.002(3) 0.001(3) 0.001(3)
N6 0.045(5) 0.046(4) 0.054(4) -0.008(3) 0.011(3) 0.002(3)
N7 0.043(4) 0.023(3) 0.030(3) -0.002(2) 0.016(3) 0.000(3)
N8 0.025(4) 0.028(3) 0.030(3) 0.005(2) 0.001(3) 0.002(3)
N9 0.031(4) 0.030(3) 0.035(3) -0.002(3) 0.010(3) 0.007(3)
C1 0.039(5) 0.045(4) 0.032(4) -0.009(3) 0.006(4) -0.002(4)
C2 0.045(6) 0.051(5) 0.041(5) -0.001(4) 0.008(4) -0.012(4)
C3 0.046(6) 0.038(4) 0.062(5) -0.008(4) 0.018(4) -0.013(4)
C4 0.060(6) 0.088(6) 0.041(5) 0.008(4) 0.025(4) -0.006(5)
C5 0.041(5) 0.065(5) 0.043(5) -0.002(4) 0.017(4) 0.003(4)
C6 0.046(6) 0.065(5) 0.034(4) -0.015(4) 0.010(4) -0.004(4)
C7 0.034(5) 0.041(4) 0.040(4) -0.004(3) 0.010(4) 0.003(4)
C8 0.035(5) 0.034(4) 0.035(4) -0.003(3) 0.012(4) 0.000(3)
C9 0.045(5) 0.032(4) 0.045(5) 0.004(3) 0.010(4) -0.005(4)
C10 0.035(5) 0.050(5) 0.062(5) 0.003(4) 0.010(4) 0.011(4)
C11 0.040(5) 0.044(5) 0.041(4) -0.008(4) 0.012(4) -0.008(4)
C12 0.047(5) 0.054(5) 0.037(4) -0.002(4) 0.020(4) -0.005(4)
C13 0.045(6) 0.100(7) 0.064(6) -0.012(5) 0.015(5) -0.009(5)
C14 0.051(6) 0.043(5) 0.047(5) -0.007(4) 0.011(4) -0.007(4)
C15 0.066(7) 0.063(5) 0.035(5) -0.012(4) 0.014(4) -0.005(5)
C16 0.058(7) 0.041(5) 0.076(6) 0.011(4) 0.003(5) 0.008(4)
C17 0.107(9) 0.113(8) 0.075(7) 0.052(6) 0.057(6) 0.064(7)
C18 0.063(7) 0.071(6) 0.046(5) -0.001(4) 0.002(5) 0.032(5)
C19 0.038(5) 0.032(4) 0.045(4) 0.000(3) 0.023(4) -0.001(3)
C20 0.060(6) 0.062(5) 0.050(5) 0.002(4) 0.017(5) 0.008(5)
C21 0.036(5) 0.046(5) 0.052(5) -0.006(4) 0.002(4) 0.004(4)
C22 0.072(7) 0.039(5) 0.069(6) 0.001(4) -0.003(5) 0.011(5)
C23 0.085(8) 0.041(5) 0.080(7) -0.008(5) -0.013(6) 0.001(5)
C24 0.107(9) 0.071(6) 0.087(7) -0.018(5) 0.042(7) 0.016(6)
C25 0.046(5) 0.030(4) 0.034(4) -0.003(3) 0.007(4) -0.007(4)
C26 0.042(6) 0.056(5) 0.052(5) -0.006(4) 0.010(4) 0.008(4)
C27 0.072(7) 0.046(5) 0.048(5) -0.007(4) 0.025(5) -0.015(4)
C28 0.071(7) 0.039(5) 0.068(6) 0.001(4) 0.024(5) -0.006(4)
C29 0.047(6) 0.057(5) 0.091(7) -0.020(5) 0.027(5) -0.022(4)
C30 0.059(6) 0.061(5) 0.045(5) -0.014(4) 0.003(4) -0.009(5)
C31 0.090(9) 0.105(8) 0.067(7) 0.012(6) -0.026(6) -0.009(7)
C32 0.073(7) 0.069(6) 0.050(5) 0.013(4) 0.000(5) 0.009(5)
C33 0.075(9) 0.087(7) 0.134(9) 0.040(7) 0.024(7) 0.038(6)
C34 0.049(7) 0.087(7) 0.096(7) 0.001(6) 0.034(6) 0.006(5)
C35 0.048(7) 0.068(6) 0.099(7) -0.018(5) 0.007(5) -0.004(5)
C36 0.060(7) 0.082(7) 0.107(8) -0.025(6) 0.034(6) 0.005(5)
C37 0.037(5) 0.029(4) 0.026(4) -0.006(3) 0.011(3) 0.000(3)
C38 0.055(6) 0.032(4) 0.037(4) -0.003(3) 0.006(4) 0.007(4)
C39 0.036(5) 0.037(4) 0.044(5) -0.011(3) 0.019(4) 0.001(4)
C40 0.051(6) 0.045(5) 0.042(5) -0.002(4) -0.003(4) -0.008(4)
C41 0.068(6) 0.042(5) 0.039(5) -0.001(4) 0.013(4) 0.000(4)
C42 0.054(6) 0.052(5) 0.032(4) 0.004(4) 0.012(4) 0.002(4)
C43 0.042(5) 0.038(4) 0.032(4) -0.004(3) 0.015(4) -0.013(4)
C44 0.067(7) 0.116(8) 0.055(6) -0.004(5) 0.029(5) -0.037(6)
C45 0.124(10) 0.042(5) 0.063(6) 0.017(4) -0.023(6) -0.017(5)
C46 0.053(6) 0.060(5) 0.052(5) -0.008(4) 0.016(4) -0.026(4)
C47 0.066(7) 0.054(5) 0.061(6) -0.011(4) 0.021(5) 0.004(5)
C48 0.039(5) 0.070(6) 0.045(5) 0.006(4) -0.005(4) 0.017(4)
C49 0.070(7) 0.060(5) 0.047(5) 0.011(4) 0.031(5) 0.007(5)
C50 0.035(5) 0.056(5) 0.066(6) -0.003(4) 0.020(4) -0.005(4)
C51 0.059(6) 0.039(4) 0.053(5) 0.012(4) 0.020(4) -0.005(4)
C52 0.062(7) 0.036(5) 0.090(7) 0.003(4) 0.024(5) 0.000(4)
C53 0.060(6) 0.058(5) 0.054(5) -0.015(4) 0.021(5) 0.006(5)
C54 0.057(6) 0.055(5) 0.052(5) -0.006(4) 0.002(4) 0.011(4)
C55 0.109(19) 0.080(13) 0.047(12) 0.021(10) 0.003(12) -0.009(12)
C56 0.101(11) 0.092(10) 0.112(11) -0.003(8) 0.030(8) -0.012(8)
C57 0.103(12) 0.115(11) 0.122(11) 0.016(9) 0.026(9) -0.003(9)
C58 0.10(2) 0.14(2) 0.059(14) 0.000(13) 0.044(14) -0.006(18)
C59 0.041(13) 0.132(17) 0.056(12) 0.047(11) 0.033(10) 0.012(12)

loop_
_atom_type_symbol
_atom_type_description
_atom_type_scat_dispersion_real
_atom_type_scat_dispersion_imag
_atom_type_scat_source
C C 0.0033 0.0016 'International Tables Vol C Tables 4.2.6.8 and 6.1.1.4'
H H 0.0000 0.0000 'International Tables Vol C Tables 4.2.6.8 and 6.1.1.4'
N N 0.0061 0.0033 'International Tables Vol C Tables 4.2.6.8 and 6.1.1.4'
Na Na 0.0362 0.0249 'International Tables Vol C Tables 4.2.6.8 and 6.1.1.4'
Si Si 0.0817 0.0704 'International Tables Vol C Tables 4.2.6.8 and 6.1.1.4'
U U -9.6767 9.6646 'International Tables Vol C Tables 4.2.6.8 and 6.1.1.4'

loop_
_geom_angle_atom_site_label_1
_geom_angle_atom_site_label_2
_geom_angle_atom_site_label_3
_geom_angle
_geom_angle_site_symmetry_1
_geom_angle_site_symmetry_3
_geom_angle_publ_flag
N3 U1 N1 102.58(18) . . ?
N3 U1 N2 103.44(19) . . ?
N1 U1 N2 153.97(18) . . ?
N3 U1 C1 124.9(2) . . ?
N1 U1 C1 71.9(2) . . ?
N2 U1 C1 92.4(2) . . ?
N3 U1 C7 138.9(2) . . ?
N1 U1 C7 89.7(2) . . ?
N2 U1 C7 71.0(2) . . ?
C1 U1 C7 96.3(2) . . ?
N4 U2 N5 149.76(19) . . ?
N4 U2 N6 107.1(2) . . ?
N5 U2 N6 103.17(19) . . ?
N4 U2 C25 93.1(2) . . ?
N5 U2 C25 70.1(2) . . ?
N6 U2 C25 122.8(2) . . ?
N4 U2 C19 70.24(19) . . ?
N5 U2 C19 89.21(19) . . ?
N6 U2 C19 132.7(2) . . ?
C25 U2 C19 104.4(2) . . ?
N8 U3 N9 104.65(19) . . ?
N8 U3 N7 150.22(19) . . ?
N9 U3 N7 105.11(18) . . ?
N8 U3 C43 72.12(19) . . ?
N9 U3 C43 127.2(2) . . ?
N7 U3 C43 90.6(2) . . ?
N8 U3 C37 90.76(19) . . ?
N9 U3 C37 127.7(2) . . ?
N7 U3 C37 70.06(18) . . ?
C43 U3 C37 105.2(2) . . ?
N2 Na1 C1 84.5(2) . . ?
N2 Na1 C37 141.7(2) . 1_545 ?
C1 Na1 C37 114.2(2) . 1_545 ?
N2 Na1 C38 142.11(19) . 1_545 ?
C1 Na1 C38 106.3(2) . 1_545 ?
C37 Na1 C38 67.18(19) 1_545 1_545 ?
N2 Na1 C8 63.41(17) . . ?
C1 Na1 C8 90.4(2) . . ?
C37 Na1 C8 143.1(2) 1_545 . ?
C38 Na1 C8 80.01(17) 1_545 . ?
N1 Na2 C19 166.1(2) . . ?
N1 Na2 C7 81.8(2) . . ?
C19 Na2 C7 110.6(2) . . ?
N1 Na2 C2 63.70(18) . . ?
C19 Na2 C2 107.7(2) . . ?
C7 Na2 C2 95.3(2) . . ?
N7 Na3 C25 144.7(2) . . ?
N7 Na3 C43 85.1(2) . . ?
C25 Na3 C43 116.3(2) . . ?
N7 Na3 C39 62.34(18) . . ?
C25 Na3 C39 88.2(2) . . ?
C43 Na3 C39 90.9(2) . . ?
N1 Si1 C1 101.8(3) . . ?
N1 Si1 C2 109.8(3) . . ?
C1 Si1 C2 109.7(3) . . ?
N1 Si1 C3 112.8(3) . . ?
C1 Si1 C3 113.0(3) . . ?
C2 Si1 C3 109.4(3) . . ?
N1 Si2 C4 113.2(3) . . ?
N1 Si2 C5 110.9(3) . . ?
C4 Si2 C5 109.1(4) . . ?
N1 Si2 C6 109.6(3) . . ?
C4 Si2 C6 106.9(3) . . ?
C5 Si2 C6 106.9(3) . . ?
N2 Si3 C7 101.9(3) . . ?
N2 Si3 C9 114.1(3) . . ?
C7 Si3 C9 113.3(3) . . ?
N2 Si3 C8 109.3(3) . . ?
C7 Si3 C8 110.3(3) . . ?
C9 Si3 C8 107.9(3) . . ?
N2 Si4 C11 114.3(3) . . ?
N2 Si4 C10 108.7(3) . . ?
C11 Si4 C10 108.5(3) . . ?
N2 Si4 C12 110.9(3) . . ?
C11 Si4 C12 107.6(3) . . ?
C10 Si4 C12 106.5(3) . . ?
N3 Si5 C13 114.5(3) . . ?
N3 Si5 C15 113.0(3) . . ?
C13 Si5 C15 106.6(4) . . ?
N3 Si5 C14 107.8(3) . . ?
C13 Si5 C14 105.8(4) . . ?
C15 Si5 C14 108.8(3) . . ?
N3 Si6 C17 115.2(3) . . ?
N3 Si6 C18 113.9(3) . . ?
C17 Si6 C18 104.3(4) . . ?
N3 Si6 C16 108.0(3) . . ?
C17 Si6 C16 106.7(5) . . ?
C18 Si6 C16 108.3(4) . . ?
N4 Si7 C19 101.6(3) . . ?
N4 Si7 C21 110.8(3) . . ?
C19 Si7 C21 111.1(3) . . ?
N4 Si7 C20 112.3(3) . . ?
C19 Si7 C20 112.6(3) . . ?
C21 Si7 C20 108.3(3) . . ?
N4 Si8 C24 113.0(4) . . ?
N4 Si8 C23 112.8(3) . . ?
C24 Si8 C23 105.7(4) . . ?
N4 Si8 C22 108.6(3) . . ?
C24 Si8 C22 108.8(4) . . ?
C23 Si8 C22 107.8(4) . . ?
N5 Si9 C25 101.7(3) . . ?
N5 Si9 C26 112.5(3) . . ?
C25 Si9 C26 110.1(3) . . ?
N5 Si9 C27 112.2(3) . . ?
C25 Si9 C27 114.2(3) . . ?
C26 Si9 C27 106.2(4) . . ?
N5 Si10 C30 112.6(3) . . ?
N5 Si10 C29 110.4(3) . . ?
C30 Si10 C29 106.8(4) . . ?
N5 Si10 C28 110.8(3) . . ?
C30 Si10 C28 109.1(4) . . ?
C29 Si10 C28 107.0(4) . . ?
N6 Si11 C32 111.0(3) . . ?
N6 Si11 C33 113.0(4) . . ?
C32 Si11 C33 105.3(4) . . ?
N6 Si11 C31 111.2(4) . . ?
C32 Si11 C31 105.7(4) . . ?
C33 Si11 C31 110.3(5) . . ?
N6 Si12 C35 113.7(4) . . ?
N6 Si12 C34 108.1(4) . . ?
C35 Si12 C34 106.6(4) . . ?
N6 Si12 C36 113.2(4) . . ?
C35 Si12 C36 108.2(4) . . ?
C34 Si12 C36 106.6(4) . . ?
N7 Si13 C37 102.6(3) . . ?
N7 Si13 C39 110.4(3) . . ?
C37 Si13 C39 110.2(3) . . ?
N7 Si13 C38 112.6(3) . . ?
C37 Si13 C38 113.2(3) . . ?
C39 Si13 C38 107.8(3) . . ?
N7 Si14 C42 114.0(3) . . ?
N7 Si14 C40 111.1(3) . . ?
C42 Si14 C40 106.5(3) . . ?
N7 Si14 C41 107.7(3) . . ?
C42 Si14 C41 109.3(3) . . ?
C40 Si14 C41 108.2(3) . . ?
N8 Si15 C44 112.3(3) . . ?
N8 Si15 C43 100.2(3) . . ?
C44 Si15 C43 109.3(4) . . ?
N8 Si15 C45 112.1(4) . . ?
C44 Si15 C45 108.6(4) . . ?
C43 Si15 C45 114.2(3) . . ?
N8 Si16 C48 112.5(3) . . ?
N8 Si16 C47 112.2(3) . . ?
C48 Si16 C47 106.4(4) . . ?
N8 Si16 C46 108.8(3) . . ?
C48 Si16 C46 108.7(4) . . ?
C47 Si16 C46 108.0(4) . . ?
N9 Si17 C51 108.8(3) . . ?
N9 Si17 C49 113.3(3) . . ?
C51 Si17 C49 107.3(3) . . ?
N9 Si17 C50 113.5(3) . . ?
C51 Si17 C50 107.7(3) . . ?
C49 Si17 C50 106.1(4) . . ?
N9 Si18 C54 112.1(3) . . ?
N9 Si18 C53 113.9(3) . . ?
C54 Si18 C53 107.4(4) . . ?
N9 Si18 C52 109.1(3) . . ?
C54 Si18 C52 107.3(4) . . ?
C53 Si18 C52 106.8(4) . . ?
Si2 N1 Si1 124.0(3) . . ?
Si2 N1 U1 136.2(3) . . ?
Si1 N1 U1 97.2(2) . . ?
Si2 N1 Na2 89.9(2) . . ?
Si1 N1 Na2 100.8(2) . . ?
U1 N1 Na2 96.92(19) . . ?
Si4 N2 Si3 121.1(3) . . ?
Si4 N2 U1 137.5(3) . . ?
Si3 N2 U1 97.3(2) . . ?
Si4 N2 Na1 95.6(2) . . ?
Si3 N2 Na1 102.7(2) . . ?
U1 N2 Na1 92.84(19) . . ?
Si5 N3 Si6 124.4(3) . . ?
Si5 N3 U1 113.1(3) . . ?
Si6 N3 U1 122.5(3) . . ?
Si8 N4 Si7 128.6(3) . . ?
Si8 N4 U2 131.1(3) . . ?
Si7 N4 U2 100.1(2) . . ?
Si9 N5 Si10 129.8(3) . . ?
Si9 N5 U2 100.0(2) . . ?
Si10 N5 U2 129.3(3) . . ?
Si12 N6 Si11 122.0(4) . . ?
Si12 N6 U2 117.8(3) . . ?
Si11 N6 U2 120.0(3) . . ?
Si14 N7 Si13 125.3(3) . . ?
Si14 N7 U3 134.7(3) . . ?
Si13 N7 U3 96.7(2) . . ?
Si14 N7 Na3 91.8(2) . . ?
Si13 N7 Na3 104.3(3) . . ?
U3 N7 Na3 93.42(17) . . ?
Si16 N8 Si15 127.2(3) . . ?
Si16 N8 U3 132.0(3) . . ?
Si15 N8 U3 100.0(2) . . ?
Si17 N9 Si18 121.7(3) . . ?
Si17 N9 U3 120.8(3) . . ?
Si18 N9 U3 117.3(3) . . ?
Si1 C1 U1 88.9(2) . . ?
Si1 C1 Na1 169.1(4) . . ?
U1 C1 Na1 87.0(2) . . ?
Si1 C1 H1A 108.8 . . ?
U1 C1 H1A 122.6 . . ?
Na1 C1 H1A 81.9 . . ?
Si1 C1 H1B 97.4 . . ?
U1 C1 H1B 125.6 . . ?
Na1 C1 H1B 76.9 . . ?
H1A C1 H1B 106.2 . . ?
Si1 C2 H2A 109.3 . . ?
Si1 C2 H2B 109.6 . . ?
H2A C2 H2B 109.5 . . ?
Si1 C2 H2C 109.6 . . ?
H2A C2 H2C 109.5 . . ?
H2B C2 H2C 109.5 . . ?
Si1 C3 H3A 109.5 . . ?
Si1 C3 H3B 109.5 . . ?
H3A C3 H3B 109.5 . . ?
Si1 C3 H3C 109.5 . . ?
H3A C3 H3C 109.5 . . ?
H3B C3 H3C 109.5 . . ?
Si2 C4 H4A 109.5 . . ?
Si2 C4 H4B 109.5 . . ?
H4A C4 H4B 109.5 . . ?
Si2 C4 H4C 109.5 . . ?
H4A C4 H4C 109.5 . . ?
H4B C4 H4C 109.5 . . ?
Si2 C5 H5A 109.5 . . ?
Si2 C5 H5B 109.5 . . ?
H5A C5 H5B 109.5 . . ?
Si2 C5 H5C 109.5 . . ?
H5A C5 H5C 109.5 . . ?
H5B C5 H5C 109.5 . . ?
Si2 C6 H6A 109.5 . . ?
Si2 C6 H6B 109.5 . . ?
H6A C6 H6B 109.5 . . ?
Si2 C6 H6C 109.5 . . ?
H6A C6 H6C 109.5 . . ?
H6B C6 H6C 109.5 . . ?
Si3 C7 U1 88.8(3) . . ?
Si3 C7 Na2 163.4(4) . . ?
U1 C7 Na2 90.6(2) . . ?
Si3 C7 H7A 114.7 . . ?
U1 C7 H7A 116.3 . . ?
Na2 C7 H7A 80.2 . . ?
Si3 C7 H7B 117.7 . . ?
U1 C7 H7B 123.0 . . ?
Na2 C7 H7B 50.1 . . ?
H7A C7 H7B 97.8 . . ?
Si3 C8 Na1 83.0(2) . . ?
Si3 C8 H8A 109.5 . . ?
Si3 C8 H8B 109.8 . . ?
H8A C8 H8B 109.5 . . ?
Si3 C8 H8C 109.1 . . ?
H8A C8 H8C 109.4 . . ?
H8B C8 H8C 109.5 . . ?
Si3 C9 H9A 109.5 . . ?
Si3 C9 H9B 109.5 . . ?
H9A C9 H9B 109.5 . . ?
Si3 C9 H9C 109.5 . . ?
H9A C9 H9C 109.5 . . ?
H9B C9 H9C 109.5 . . ?
Si4 C10 H10A 109.5 . . ?
Si4 C10 H10B 109.5 . . ?
H10A C10 H10B 109.5 . . ?
Si4 C10 H10C 109.5 . . ?
H10A C10 H10C 109.5 . . ?
H10B C10 H10C 109.5 . . ?
Si4 C11 H11A 109.5 . . ?
Si4 C11 H11B 109.5 . . ?
H11A C11 H11B 109.5 . . ?
Si4 C11 H11C 109.5 . . ?
H11A C11 H11C 109.5 . . ?
H11B C11 H11C 109.5 . . ?
Si4 C12 H12A 109.5 . . ?
Si4 C12 H12B 109.5 . . ?
H12A C12 H12B 109.5 . . ?
Si4 C12 H12C 109.5 . . ?
H12A C12 H12C 109.5 . . ?
H12B C12 H12C 109.5 . . ?
Si5 C13 H13A 109.5 . . ?
Si5 C13 H13B 109.5 . . ?
H13A C13 H13B 109.5 . . ?
Si5 C13 H13C 109.5 . . ?
H13A C13 H13C 109.5 . . ?
H13B C13 H13C 109.5 . . ?
Si5 C14 H14A 109.5 . . ?
Si5 C14 H14B 109.5 . . ?
H14A C14 H14B 109.5 . . ?
Si5 C14 H14C 109.5 . . ?
H14A C14 H14C 109.5 . . ?
H14B C14 H14C 109.5 . . ?
Si5 C15 H15A 109.5 . . ?
Si5 C15 H15B 109.5 . . ?
H15A C15 H15B 109.5 . . ?
Si5 C15 H15C 109.5 . . ?
H15A C15 H15C 109.5 . . ?
H15B C15 H15C 109.5 . . ?
Si6 C16 H16A 109.5 . . ?
Si6 C16 H16B 109.5 . . ?
H16A C16 H16B 109.5 . . ?
Si6 C16 H16C 109.5 . . ?
H16A C16 H16C 109.5 . . ?
H16B C16 H16C 109.5 . . ?
Si6 C17 H17A 109.5 . . ?
Si6 C17 H17B 109.5 . . ?
H17A C17 H17B 109.5 . . ?
Si6 C17 H17C 109.5 . . ?
H17A C17 H17C 109.5 . . ?
H17B C17 H17C 109.5 . . ?
Si6 C18 H18A 109.5 . . ?
Si6 C18 H18B 109.5 . . ?
H18A C18 H18B 109.5 . . ?
Si6 C18 H18C 109.5 . . ?
H18A C18 H18C 109.5 . . ?
H18B C18 H18C 109.5 . . ?
Si7 C19 U2 87.5(2) . . ?
Si7 C19 Na2 96.2(3) . . ?
U2 C19 Na2 161.3(3) . . ?
Si7 C19 H19A 111.0 . . ?
U2 C19 H19A 112.2 . . ?
Na2 C19 H19A 83.7 . . ?
Si7 C19 H19B 118.3 . . ?
U2 C19 H19B 94.1 . . ?
Na2 C19 H19B 67.9 . . ?
H19A C19 H19B 124.6 . . ?
Si7 C20 H20A 109.5 . . ?
Si7 C20 H20B 109.5 . . ?
H20A C20 H20B 109.5 . . ?
Si7 C20 H20C 109.5 . . ?
H20A C20 H20C 109.5 . . ?
H20B C20 H20C 109.5 . . ?
Si7 C21 H21A 109.5 . . ?
Si7 C21 H21B 109.5 . . ?
H21A C21 H21B 109.5 . . ?
Si7 C21 H21C 109.5 . . ?
H21A C21 H21C 109.5 . . ?
H21B C21 H21C 109.5 . . ?
Si8 C22 H22A 109.5 . . ?
Si8 C22 H22B 109.5 . . ?
H22A C22 H22B 109.5 . . ?
Si8 C22 H22C 109.5 . . ?
H22A C22 H22C 109.5 . . ?
H22B C22 H22C 109.5 . . ?
Si8 C23 H23A 109.5 . . ?
Si8 C23 H23B 109.5 . . ?
H23A C23 H23B 109.5 . . ?
Si8 C23 H23C 109.5 . . ?
H23A C23 H23C 109.5 . . ?
H23B C23 H23C 109.5 . . ?
Si8 C24 H24A 109.5 . . ?
Si8 C24 H24B 109.5 . . ?
H24A C24 H24B 109.5 . . ?
Si8 C24 H24C 109.5 . . ?
H24A C24 H24C 109.5 . . ?
H24B C24 H24C 109.5 . . ?
Si9 C25 U2 88.1(3) . . ?
Si9 C25 Na3 97.9(3) . . ?
U2 C25 Na3 168.4(3) . . ?
Si9 C25 H25A 123.8 . . ?
U2 C25 H25A 115.0 . . ?
Na3 C25 H25A 69.8 . . ?
Si9 C25 H25B 125.9 . . ?
U2 C25 H25B 98.4 . . ?
Na3 C25 H25B 70.1 . . ?
H25A C25 H25B 101.8 . . ?
Si9 C26 H26A 109.5 . . ?
Si9 C26 H26B 109.5 . . ?
H26A C26 H26B 109.5 . . ?
Si9 C26 H26C 109.5 . . ?
H26A C26 H26C 109.5 . . ?
H26B C26 H26C 109.5 . . ?
Si9 C27 H27A 109.5 . . ?
Si9 C27 H27B 109.5 . . ?
H27A C27 H27B 109.5 . . ?
Si9 C27 H27C 109.5 . . ?
H27A C27 H27C 109.5 . . ?
H27B C27 H27C 109.5 . . ?
Si10 C28 H28A 109.5 . . ?
Si10 C28 H28B 109.5 . . ?
H28A C28 H28B 109.5 . . ?
Si10 C28 H28C 109.5 . . ?
H28A C28 H28C 109.5 . . ?
H28B C28 H28C 109.5 . . ?
Si10 C29 H29A 109.5 . . ?
Si10 C29 H29B 109.5 . . ?
H29A C29 H29B 109.5 . . ?
Si10 C29 H29C 109.5 . . ?
H29A C29 H29C 109.5 . . ?
H29B C29 H29C 109.5 . . ?
Si10 C30 H30A 109.5 . . ?
Si10 C30 H30B 109.5 . . ?
H30A C30 H30B 109.5 . . ?
Si10 C30 H30C 109.5 . . ?
H30A C30 H30C 109.5 . . ?
H30B C30 H30C 109.5 . . ?
Si11 C31 H31A 109.5 . . ?
Si11 C31 H31B 109.5 . . ?
H31A C31 H31B 109.5 . . ?
Si11 C31 H31C 109.5 . . ?
H31A C31 H31C 109.5 . . ?
H31B C31 H31C 109.5 . . ?
Si11 C32 H32A 109.5 . . ?
Si11 C32 H32B 109.5 . . ?
H32A C32 H32B 109.5 . . ?
Si11 C32 H32C 109.5 . . ?
H32A C32 H32C 109.5 . . ?
H32B C32 H32C 109.5 . . ?
Si11 C33 H33A 109.5 . . ?
Si11 C33 H33B 109.5 . . ?
H33A C33 H33B 109.5 . . ?
Si11 C33 H33C 109.5 . . ?
H33A C33 H33C 109.5 . . ?
H33B C33 H33C 109.5 . . ?
Si12 C34 H34A 109.5 . . ?
Si12 C34 H34B 109.5 . . ?
H34A C34 H34B 109.5 . . ?
Si12 C34 H34C 109.5 . . ?
H34A C34 H34C 109.5 . . ?
H34B C34 H34C 109.5 . . ?
Si12 C35 H35A 109.5 . . ?
Si12 C35 H35B 109.5 . . ?
H35A C35 H35B 109.5 . . ?
Si12 C35 H35C 109.5 . . ?
H35A C35 H35C 109.5 . . ?
H35B C35 H35C 109.5 . . ?
Si12 C36 H36A 109.5 . . ?
Si12 C36 H36B 109.5 . . ?
H36A C36 H36B 109.5 . . ?
Si12 C36 H36C 109.5 . . ?
H36A C36 H36C 109.5 . . ?
H36B C36 H36C 109.5 . . ?
Si13 C37 U3 88.1(2) . . ?
Si13 C37 Na1 89.7(2) . 1_565 ?
U3 C37 Na1 167.5(3) . 1_565 ?
Si13 C37 H37A 118.9 . . ?
U3 C37 H37A 115.1 . . ?
Na1 C37 H37A 76.6 1_565 . ?
Si13 C37 H37B 125.9 . . ?
U3 C37 H37B 100.4 . . ?
Na1 C37 H37B 71.2 1_565 . ?
H37A C37 H37B 105.4 . . ?
Si13 C38 Na1 78.6(2) . 1_565 ?
Si13 C38 H38A 109.1 . . ?
Si13 C38 H38B 110.0 . . ?
H38A C38 H38B 109.5 . . ?
Si13 C38 H38C 109.3 . . ?
H38A C38 H38C 109.5 . . ?
H38B C38 H38C 109.5 . . ?
Si13 C39 Na3 82.3(2) . . ?
Si13 C39 H39A 109.6 . . ?
Si13 C39 H39B 109.8 . . ?
H39A C39 H39B 109.5 . . ?
Si13 C39 H39C 109.1 . . ?
H39A C39 H39C 109.5 . . ?
H39B C39 H39C 109.5 . . ?
Si14 C40 H40A 109.5 . . ?
Si14 C40 H40B 109.5 . . ?
H40A C40 H40B 109.5 . . ?
Si14 C40 H40C 109.5 . . ?
H40A C40 H40C 109.5 . . ?
H40B C40 H40C 109.5 . . ?
Si14 C41 H41A 109.5 . . ?
Si14 C41 H41B 109.5 . . ?
H41A C41 H41B 109.5 . . ?
Si14 C41 H41C 109.5 . . ?
H41A C41 H41C 109.5 . . ?
H41B C41 H41C 109.5 . . ?
Si14 C42 H42A 109.5 . . ?
Si14 C42 H42B 109.5 . . ?
H42A C42 H42B 109.5 . . ?
Si14 C42 H42C 109.5 . . ?
H42A C42 H42C 109.5 . . ?
H42B C42 H42C 109.5 . . ?
Si15 C43 U3 87.7(2) . . ?
Si15 C43 Na3 163.6(4) . . ?
U3 C43 Na3 89.4(2) . . ?
Si15 C43 H43A 93.1 . . ?
U3 C43 H43A 118.5 . . ?
Na3 C43 H43A 74.3 . . ?
Si15 C43 H43B 103.5 . . ?
U3 C43 H43B 115.9 . . ?
Na3 C43 H43B 92.2 . . ?
H43A C43 H43B 123.5 . . ?
Si15 C44 H44A 109.5 . . ?
Si15 C44 H44B 109.5 . . ?
H44A C44 H44B 109.5 . . ?
Si15 C44 H44C 109.5 . . ?
H44A C44 H44C 109.5 . . ?
H44B C44 H44C 109.5 . . ?
Si15 C45 H45A 109.5 . . ?
Si15 C45 H45B 109.5 . . ?
H45A C45 H45B 109.5 . . ?
Si15 C45 H45C 109.5 . . ?
H45A C45 H45C 109.5 . . ?
H45B C45 H45C 109.5 . . ?
Si16 C46 H46A 109.5 . . ?
Si16 C46 H46B 109.5 . . ?
H46A C46 H46B 109.5 . . ?
Si16 C46 H46C 109.5 . . ?
H46A C46 H46C 109.5 . . ?
H46B C46 H46C 109.5 . . ?
Si16 C47 H47A 109.5 . . ?
Si16 C47 H47B 109.5 . . ?
H47A C47 H47B 109.5 . . ?
Si16 C47 H47C 109.5 . . ?
H47A C47 H47C 109.5 . . ?
H47B C47 H47C 109.5 . . ?
Si16 C48 H48A 109.5 . . ?
Si16 C48 H48B 109.5 . . ?
H48A C48 H48B 109.5 . . ?
Si16 C48 H48C 109.5 . . ?
H48A C48 H48C 109.5 . . ?
H48B C48 H48C 109.5 . . ?
Si17 C49 H49A 109.5 . . ?
Si17 C49 H49B 109.5 . . ?
H49A C49 H49B 109.5 . . ?
Si17 C49 H49C 109.5 . . ?
H49A C49 H49C 109.5 . . ?
H49B C49 H49C 109.5 . . ?
Si17 C50 H50A 109.5 . . ?
Si17 C50 H50B 109.5 . . ?
H50A C50 H50B 109.5 . . ?
Si17 C50 H50C 109.5 . . ?
H50A C50 H50C 109.5 . . ?
H50B C50 H50C 109.5 . . ?
Si17 C51 H51A 109.5 . . ?
Si17 C51 H51B 109.5 . . ?
H51A C51 H51B 109.5 . . ?
Si17 C51 H51C 109.5 . . ?
H51A C51 H51C 109.5 . . ?
H51B C51 H51C 109.5 . . ?
Si18 C52 H52A 109.5 . . ?
Si18 C52 H52B 109.5 . . ?
H52A C52 H52B 109.5 . . ?
Si18 C52 H52C 109.5 . . ?
H52A C52 H52C 109.5 . . ?
H52B C52 H52C 109.5 . . ?
Si18 C53 H53A 109.5 . . ?
Si18 C53 H53B 109.5 . . ?
H53A C53 H53B 109.5 . . ?
Si18 C53 H53C 109.5 . . ?
H53A C53 H53C 109.5 . . ?
H53B C53 H53C 109.5 . . ?
Si18 C54 H54A 109.5 . . ?
Si18 C54 H54B 109.5 . . ?
H54A C54 H54B 109.5 . . ?
Si18 C54 H54C 109.5 . . ?
H54A C54 H54C 109.5 . . ?
H54B C54 H54C 109.5 . . ?
C56 C55 H55A 109.5 . . ?
C56 C55 H55B 109.5 . . ?
H55A C55 H55B 109.5 . . ?
C56 C55 H55C 109.5 . . ?
H55A C55 H55C 109.5 . . ?
H55B C55 H55C 109.5 . . ?
C55 C56 C57 127(3) . . ?
C55 C56 H56A 105.5 . . ?
C57 C56 H56A 105.5 . . ?
C55 C56 H56B 105.5 . . ?
C57 C56 H56B 105.5 . . ?
H56A C56 H56B 106.1 . . ?
C56 C57 C58 153(3) . . ?
C56 C57 H57A 98.3 . . ?
C58 C57 H57A 98.3 . . ?
C56 C57 H57B 98.3 . . ?
C58 C57 H57B 98.3 . . ?
H57A C57 H57B 103.8 . . ?
C59 C58 C57 140(3) . . ?
C59 C58 H58A 102.1 . . ?
C57 C58 H58A 102.1 . . ?
C59 C58 H58B 102.1 . . ?
C57 C58 H58B 102.1 . . ?
H58A C58 H58B 104.8 . . ?
C58 C59 H59A 109.5 . . ?
C58 C59 H59B 109.5 . . ?
H59A C59 H59B 109.5 . . ?
C58 C59 H59C 109.5 . . ?
H59A C59 H59C 109.5 . . ?
H59B C59 H59C 109.5 . . ?

loop_
_geom_bond_atom_site_label_1
_geom_bond_atom_site_label_2
_geom_bond_distance
_geom_bond_site_symmetry_2
_geom_bond_publ_flag
U1 N3 2.296(5) . ?
U1 N1 2.302(6) . ?
U1 N2 2.313(5) . ?
U1 C1 2.467(6) . ?
U1 C7 2.506(6) . ?
U2 N4 2.253(5) . ?
U2 N5 2.261(5) . ?
U2 N6 2.295(6) . ?
U2 C25 2.525(7) . ?
U2 C19 2.545(6) . ?
U3 N8 2.230(5) . ?
U3 N9 2.318(5) . ?
U3 N7 2.343(5) . ?
U3 C43 2.480(6) . ?
U3 C37 2.536(6) . ?
Na1 N2 2.517(5) . ?
Na1 C1 2.616(8) . ?
Na1 C37 2.616(6) 1_545 ?
Na1 C38 2.976(7) 1_545 ?
Na1 C8 3.051(7) . ?
Na2 N1 2.562(5) . ?
Na2 C19 2.576(7) . ?
Na2 C7 2.621(8) . ?
Na2 C2 3.010(7) . ?
Na3 N7 2.517(6) . ?
Na3 C25 2.527(8) . ?
Na3 C43 2.555(7) . ?
Na3 C39 3.114(7) . ?
Si1 N1 1.751(5) . ?
Si1 C1 1.860(7) . ?
Si1 C2 1.871(7) . ?
Si1 C3 1.877(7) . ?
Si2 N1 1.734(5) . ?
Si2 C4 1.842(7) . ?
Si2 C5 1.876(8) . ?
Si2 C6 1.882(7) . ?
Si3 N2 1.764(5) . ?
Si3 C7 1.846(7) . ?
Si3 C9 1.856(6) . ?
Si3 C8 1.866(6) . ?
Si4 N2 1.735(6) . ?
Si4 C11 1.870(7) . ?
Si4 C10 1.882(7) . ?
Si4 C12 1.882(7) . ?
Si5 N3 1.712(6) . ?
Si5 C13 1.860(8) . ?
Si5 C15 1.860(7) . ?
Si5 C14 1.892(7) . ?
Si6 N3 1.737(5) . ?
Si6 C17 1.857(8) . ?
Si6 C18 1.874(8) . ?
Si6 C16 1.881(8) . ?
Si7 N4 1.733(5) . ?
Si7 C19 1.840(7) . ?
Si7 C21 1.871(7) . ?
Si7 C20 1.882(7) . ?
Si8 N4 1.729(5) . ?
Si8 C24 1.865(9) . ?
Si8 C23 1.865(9) . ?
Si8 C22 1.879(7) . ?
Si9 N5 1.722(6) . ?
Si9 C25 1.833(6) . ?
Si9 C26 1.866(7) . ?
Si9 C27 1.891(7) . ?
Si10 N5 1.725(5) . ?
Si10 C30 1.857(7) . ?
Si10 C29 1.859(8) . ?
Si10 C28 1.865(7) . ?
Si11 N6 1.739(6) . ?
Si11 C32 1.867(9) . ?
Si11 C33 1.885(9) . ?
Si11 C31 1.893(9) . ?
Si12 N6 1.703(7) . ?
Si12 C35 1.861(8) . ?
Si12 C34 1.872(8) . ?
Si12 C36 1.876(8) . ?
Si13 N7 1.751(5) . ?
Si13 C37 1.842(7) . ?
Si13 C39 1.851(7) . ?
Si13 C38 1.882(6) . ?
Si14 N7 1.729(5) . ?
Si14 C42 1.864(7) . ?
Si14 C40 1.880(8) . ?
Si14 C41 1.886(7) . ?
Si15 N8 1.735(6) . ?
Si15 C44 1.867(8) . ?
Si15 C43 1.885(6) . ?
Si15 C45 1.890(8) . ?
Si16 N8 1.715(5) . ?
Si16 C48 1.865(7) . ?
Si16 C47 1.864(7) . ?
Si16 C46 1.871(7) . ?
Si17 N9 1.722(5) . ?
Si17 C51 1.859(7) . ?
Si17 C49 1.867(7) . ?
Si17 C50 1.871(8) . ?
Si18 N9 1.725(5) . ?
Si18 C54 1.864(7) . ?
Si18 C53 1.867(7) . ?
Si18 C52 1.877(8) . ?
C1 H1A 0.9157 . ?
C1 H1B 1.0534 . ?
C2 H2A 0.9601 . ?
C2 H2B 0.9600 . ?
C2 H2C 0.9599 . ?
C3 H3A 0.9600 . ?
C3 H3B 0.9600 . ?
C3 H3C 0.9600 . ?
C4 H4A 0.9600 . ?
C4 H4B 0.9600 . ?
C4 H4C 0.9600 . ?
C5 H5A 0.9600 . ?
C5 H5B 0.9600 . ?
C5 H5C 0.9600 . ?
C6 H6A 0.9600 . ?
C6 H6B 0.9600 . ?
C6 H6C 0.9600 . ?
C7 H7A 0.9331 . ?
C7 H7B 1.0068 . ?
C8 H8A 0.9598 . ?
C8 H8B 0.9598 . ?
C8 H8C 0.9602 . ?
C9 H9A 0.9600 . ?
C9 H9B 0.9600 . ?
C9 H9C 0.9600 . ?
C10 H10A 0.9600 . ?
C10 H10B 0.9600 . ?
C10 H10C 0.9600 . ?
C11 H11A 0.9600 . ?
C11 H11B 0.9600 . ?
C11 H11C 0.9600 . ?
C12 H12A 0.9600 . ?
C12 H12B 0.9600 . ?
C12 H12C 0.9600 . ?
C13 H13A 0.9600 . ?
C13 H13B 0.9600 . ?
C13 H13C 0.9600 . ?
C14 H14A 0.9600 . ?
C14 H14B 0.9600 . ?
C14 H14C 0.9600 . ?
C15 H15A 0.9600 . ?
C15 H15B 0.9600 . ?
C15 H15C 0.9600 . ?
C16 H16A 0.9600 . ?
C16 H16B 0.9600 . ?
C16 H16C 0.9600 . ?
C17 H17A 0.9600 . ?
C17 H17B 0.9600 . ?
C17 H17C 0.9600 . ?
C18 H18A 0.9600 . ?
C18 H18B 0.9600 . ?
C18 H18C 0.9600 . ?
C19 H19A 1.0884 . ?
C19 H19B 1.0075 . ?
C20 H20A 0.9600 . ?
C20 H20B 0.9600 . ?
C20 H20C 0.9600 . ?
C21 H21A 0.9600 . ?
C21 H21B 0.9600 . ?
C21 H21C 0.9600 . ?
C22 H22A 0.9600 . ?
C22 H22B 0.9600 . ?
C22 H22C 0.9600 . ?
C23 H23A 0.9600 . ?
C23 H23B 0.9600 . ?
C23 H23C 0.9600 . ?
C24 H24A 0.9600 . ?
C24 H24B 0.9600 . ?
C24 H24C 0.9600 . ?
C25 H25A 1.0698 . ?
C25 H25B 1.1159 . ?
C26 H26A 0.9600 . ?
C26 H26B 0.9600 . ?
C26 H26C 0.9600 . ?
C27 H27A 0.9600 . ?
C27 H27B 0.9600 . ?
C27 H27C 0.9600 . ?
C28 H28A 0.9600 . ?
C28 H28B 0.9600 . ?
C28 H28C 0.9600 . ?
C29 H29A 0.9600 . ?
C29 H29B 0.9600 . ?
C29 H29C 0.9600 . ?
C30 H30A 0.9600 . ?
C30 H30B 0.9600 . ?
C30 H30C 0.9600 . ?
C31 H31A 0.9600 . ?
C31 H31B 0.9600 . ?
C31 H31C 0.9600 . ?
C32 H32A 0.9600 . ?
C32 H32B 0.9600 . ?
C32 H32C 0.9600 . ?
C33 H33A 0.9600 . ?
C33 H33B 0.9600 . ?
C33 H33C 0.9600 . ?
C34 H34A 0.9600 . ?
C34 H34B 0.9600 . ?
C34 H34C 0.9600 . ?
C35 H35A 0.9600 . ?
C35 H35B 0.9600 . ?
C35 H35C 0.9600 . ?
C36 H36A 0.9600 . ?
C36 H36B 0.9600 . ?
C36 H36C 0.9600 . ?
C37 H37A 1.0355 . ?
C37 H37B 1.1261 . ?
C38 H38A 0.9601 . ?
C38 H38B 0.9598 . ?
C38 H38C 0.9601 . ?
C39 H39A 0.9600 . ?
C39 H39B 0.9602 . ?
C39 H39C 0.9600 . ?
C40 H40A 0.9600 . ?
C40 H40B 0.9600 . ?
C40 H40C 0.9600 . ?
C41 H41A 0.9600 . ?
C41 H41B 0.9600 . ?
C41 H41C 0.9600 . ?
C42 H42A 0.9600 . ?
C42 H42B 0.9600 . ?
C42 H42C 0.9600 . ?
C43 H43A 1.0111 . ?
C43 H43B 0.9380 . ?
C44 H44A 0.9600 . ?
C44 H44B 0.9600 . ?
C44 H44C 0.9600 . ?
C45 H45A 0.9600 . ?
C45 H45B 0.9600 . ?
C45 H45C 0.9600 . ?
C46 H46A 0.9600 . ?
C46 H46B 0.9600 . ?
C46 H46C 0.9600 . ?
C47 H47A 0.9600 . ?
C47 H47B 0.9600 . ?
C47 H47C 0.9600 . ?
C48 H48A 0.9600 . ?
C48 H48B 0.9600 . ?
C48 H48C 0.9600 . ?
C49 H49A 0.9600 . ?
C49 H49B 0.9600 . ?
C49 H49C 0.9600 . ?
C50 H50A 0.9600 . ?
C50 H50B 0.9600 . ?
C50 H50C 0.9600 . ?
C51 H51A 0.9600 . ?
C51 H51B 0.9600 . ?
C51 H51C 0.9600 . ?
C52 H52A 0.9600 . ?
C52 H52B 0.9600 . ?
C52 H52C 0.9600 . ?
C53 H53A 0.9600 . ?
C53 H53B 0.9600 . ?
C53 H53C 0.9600 . ?
C54 H54A 0.9600 . ?
C54 H54B 0.9600 . ?
C54 H54C 0.9600 . ?
C55 C56 1.28(2) . ?
C55 H55A 0.9600 . ?
C55 H55B 0.9600 . ?
C55 H55C 0.9600 . ?
C56 C57 1.31(3) . ?
C56 H56A 0.9700 . ?
C56 H56B 0.9700 . ?
C57 C58 1.36(3) . ?
C57 H57A 0.9700 . ?
C57 H57B 0.9700 . ?
C58 C59 1.22(2) . ?
C58 H58A 0.9700 . ?
C58 H58B 0.9700 . ?
C59 H59A 0.9600 . ?
C59 H59B 0.9600 . ?
C59 H59C 0.9600 . ?
